data_7125585
loop_
_publ_author_name
'Conway, Ben'
'Hevia, Eva'
'Kennedy, Alan R.'
'Mulvey, Robert E.'

_publ_section_title
;
 Structurally-defined direct C-magnesiation and C-zincation of
 N-heterocyclic aromatic compounds using alkali-metal-mediated
 metallation.
;
_journal_issue 27
_journal_name_full 'Chemical communications (Cambridge, England)'
_journal_page_first 2864
_journal_page_last 2866
_journal_paper_doi 10.1039/b704362g
_journal_year 2007
_chemical_formula_sum 'C24 H49 N4 Na Zn'
_chemical_formula_weight 482.03
_space_group_IT_number 19
_space_group_name_Hall 'P 2ac 2ab'
_space_group_name_H-M_alt 'P 21 21 21'
_symmetry_cell_setting orthorhombic
_symmetry_space_group_name_H-M 'P 21 21 21'
_atom_sites_solution_hydrogens geom
_atom_sites_solution_primary direct
_atom_sites_solution_secondary difmap
_audit_creation_method SHELXL-97
_cell_angle_alpha 90.00
_cell_angle_beta 90.00
_cell_angle_gamma 90.00
_cell_formula_units_Z 4
_cell_length_a 10.9318(3)
_cell_length_b 14.4362(4)
_cell_length_c 17.5664(5)
_cell_measurement_reflns_used 3528
_cell_measurement_temperature 123(2)
_cell_measurement_theta_max 27.48
_cell_measurement_theta_min 1.00
_cell_volume 2772.22(13)
_computing_data_collection 'Denzo & Collect'
_computing_structure_refinement 'SHELXL-97 (Sheldrick, 1997)'
_diffrn_ambient_temperature 123(2)
_diffrn_measured_fraction_theta_full 0.996
_diffrn_measured_fraction_theta_max 0.996
_diffrn_measurement_device_type 'Nonius Kappa CCD'
_diffrn_measurement_method 'phi and omega scans'
_diffrn_radiation_monochromator graphite
_diffrn_radiation_source 'fine-focus sealed tube'
_diffrn_radiation_type MoK\a
_diffrn_radiation_wavelength 0.71073
_diffrn_reflns_av_R_equivalents 0.032
_diffrn_reflns_av_sigmaI/netI 0.0294
_diffrn_reflns_limit_h_max 14
_diffrn_reflns_limit_h_min -14
_diffrn_reflns_limit_k_max 18
_diffrn_reflns_limit_k_min -18
_diffrn_reflns_limit_l_max 22
_diffrn_reflns_limit_l_min -22
_diffrn_reflns_number 24509
_diffrn_reflns_theta_full 27.50
_diffrn_reflns_theta_max 27.50
_diffrn_reflns_theta_min 1.83
_diffrn_standards_decay_% 0
_diffrn_standards_number 0
_exptl_absorpt_coefficient_mu 0.918
_exptl_absorpt_correction_type none
_exptl_crystal_colour colourless
_exptl_crystal_density_diffrn 1.155
_exptl_crystal_density_method 'not measured'
_exptl_crystal_description prism
_exptl_crystal_F_000 1048
_exptl_crystal_size_max 0.40
_exptl_crystal_size_mid 0.32
_exptl_crystal_size_min 0.27
_refine_diff_density_max 0.312
_refine_diff_density_min -0.218
_refine_diff_density_rms 0.042
_refine_ls_abs_structure_details 'Flack H D (1983), Acta Cryst. A39, 876-881'
_refine_ls_abs_structure_Flack 0.514(8)
_refine_ls_extinction_method none
_refine_ls_goodness_of_fit_ref 1.057
_refine_ls_hydrogen_treatment mixed
_refine_ls_matrix_type full
_refine_ls_number_parameters 307
_refine_ls_number_reflns 6275
_refine_ls_number_restraints 0
_refine_ls_restrained_S_all 1.057
_refine_ls_R_factor_all 0.0361
_refine_ls_R_factor_gt 0.0271
_refine_ls_shift/su_max 0.002
_refine_ls_shift/su_mean 0.000
_refine_ls_structure_factor_coef Fsqd
_refine_ls_weighting_details 'calc w=1/[\s^2^(Fo^2^)+(0.0172P)^2^+0.9941P] where P=(Fo^2^+2Fc^2^)/3'
_refine_ls_weighting_scheme calc
_refine_ls_wR_factor_gt 0.0523
_refine_ls_wR_factor_ref 0.0560
_reflns_number_gt 5631
_reflns_number_total 6275
_reflns_threshold_expression I>2\s(I)
_cod_data_source_file b704362g.txt
_cod_data_source_block grem221
_cod_original_sg_symbol_H-M P212121
_cod_database_code 7125585

loop_
_symmetry_equiv_pos_as_xyz
'x, y, z'
'-x+1/2, -y, z+1/2'
'x+1/2, -y+1/2, -z'
'-x, y+1/2, -z+1/2'

loop_
_atom_site_label
_atom_site_type_symbol
_atom_site_fract_x
_atom_site_fract_y
_atom_site_fract_z
_atom_site_U_iso_or_equiv
_atom_site_adp_type
_atom_site_occupancy
_atom_site_symmetry_multiplicity
_atom_site_calc_flag
_atom_site_refinement_flags
Zn1 Zn -0.029837(16) 0.996055(13) 0.984756(10) 0.01848(5) Uani 1 1 d .
Na1 Na 0.20271(6) 0.97151(4) 0.87798(4) 0.02249(16) Uani 1 1 d .
N1 N -0.00982(13) 0.92691(9) 0.88657(8) 0.0198(3) Uani 1 1 d .
N2 N 0.15931(15) 1.14539(11) 1.03042(10) 0.0293(4) Uani 1 1 d .
N3 N 0.38245(14) 0.88378(11) 0.81941(10) 0.0267(4) Uani 1 1 d .
N4 N 0.31697(14) 1.08910(10) 0.80632(9) 0.0229(3) Uani 1 1 d .
C1 C -0.17569(14) 1.00221(16) 1.05668(9) 0.0231(3) Uani 1 1 d .
C2 C -0.1727(2) 1.09364(14) 1.10083(13) 0.0304(5) Uani 1 1 d .
H2A H -0.2336 1.0918 1.1418 0.046 Uiso 1 1 calc R
H2B H -0.1915 1.1450 1.0662 0.046 Uiso 1 1 calc R
H2C H -0.0911 1.1027 1.1228 0.046 Uiso 1 1 calc R
C3 C -0.1561(2) 0.92353(14) 1.11381(13) 0.0352(5) Uani 1 1 d .
H3A H -0.1592 0.8639 1.0872 0.053 Uiso 1 1 calc R
H3B H -0.2204 0.9255 1.1526 0.053 Uiso 1 1 calc R
H3C H -0.0760 0.9307 1.1382 0.053 Uiso 1 1 calc R
C4 C -0.30364(15) 0.99077(16) 1.02316(11) 0.0329(4) Uani 1 1 d .
H4A H -0.3642 0.9915 1.0643 0.049 Uiso 1 1 calc R
H4B H -0.3086 0.9317 0.9958 0.049 Uiso 1 1 calc R
H4C H -0.3203 1.0418 0.9878 0.049 Uiso 1 1 calc R
C5 C -0.07083(17) 0.97118(13) 0.82142(11) 0.0242(4) Uani 1 1 d .
C6 C -0.0222(2) 0.93019(15) 0.74613(11) 0.0336(5) Uani 1 1 d .
H6A H -0.0688 0.9567 0.7030 0.040 Uiso 1 1 calc R
H6B H 0.0648 0.9477 0.7397 0.040 Uiso 1 1 calc R
C7 C -0.0335(2) 0.82529(15) 0.74476(12) 0.0415(5) Uani 1 1 d .
H7A H 0.0043 0.8008 0.6977 0.050 Uiso 1 1 calc R
H7B H -0.1211 0.8077 0.7447 0.050 Uiso 1 1 calc R
C8 C 0.0295(2) 0.78292(13) 0.81413(12) 0.0359(5) Uani 1 1 d .
H8A H 0.1189 0.7923 0.8095 0.043 Uiso 1 1 calc R
H8B H 0.0140 0.7154 0.8147 0.043 Uiso 1 1 calc R
C9 C -0.01434(18) 0.82484(12) 0.89000(11) 0.0238(4) Uani 1 1 d .
C10 C -0.0402(2) 1.07447(13) 0.82407(12) 0.0320(4) Uani 1 1 d .
H10A H 0.0489 1.0825 0.8248 0.048 Uiso 1 1 calc R
H10B H -0.0755 1.1019 0.8701 0.048 Uiso 1 1 calc R
H10C H -0.0742 1.1052 0.7790 0.048 Uiso 1 1 calc R
C11 C -0.21263(18) 0.96637(15) 0.82065(12) 0.0350(5) Uani 1 1 d .
H11A H -0.2443 0.9838 0.8709 0.053 Uiso 1 1 calc R
H11B H -0.2386 0.9031 0.8084 0.053 Uiso 1 1 calc R
H11C H -0.2445 1.0092 0.7822 0.053 Uiso 1 1 calc R
C12 C 0.0746(2) 0.79461(13) 0.95248(13) 0.0315(5) Uani 1 1 d .
H12A H 0.0484 0.8207 1.0013 0.047 Uiso 1 1 calc R
H12B H 0.1569 0.8169 0.9403 0.047 Uiso 1 1 calc R
H12C H 0.0753 0.7268 0.9559 0.047 Uiso 1 1 calc R
C13 C -0.13994(19) 0.78317(13) 0.91150(13) 0.0312(5) Uani 1 1 d .
H13A H -0.1975 0.7922 0.8694 0.047 Uiso 1 1 calc R
H13B H -0.1713 0.8141 0.9572 0.047 Uiso 1 1 calc R
H13C H -0.1307 0.7168 0.9216 0.047 Uiso 1 1 calc R
C14 C 0.13544(17) 1.05288(12) 1.01466(12) 0.0245(4) Uani 1 1 d .
C15 C 0.24315(17) 1.00786(19) 1.03432(10) 0.0301(4) Uani 1 1 d .
C16 C 0.3297(2) 1.07269(19) 1.06167(13) 0.0412(6) Uani 1 1 d .
C17 C 0.2754(2) 1.15677(18) 1.05891(13) 0.0386(5) Uani 1 1 d .
C18 C 0.0772(2) 1.22155(15) 1.01440(18) 0.0410(5) Uani 1 1 d .
C19 C 0.4513(2) 0.85837(15) 0.88826(13) 0.0399(5) Uani 1 1 d .
H19A H 0.5308 0.8325 0.8736 0.060 Uiso 1 1 calc R
H19B H 0.4052 0.8121 0.9172 0.060 Uiso 1 1 calc R
H19C H 0.4639 0.9136 0.9198 0.060 Uiso 1 1 calc R
C20 C 0.3676(2) 0.80138(14) 0.77183(14) 0.0396(5) Uani 1 1 d .
H20A H 0.3261 0.7528 0.8011 0.059 Uiso 1 1 calc R
H20B H 0.4481 0.7791 0.7556 0.059 Uiso 1 1 calc R
H20C H 0.3185 0.8170 0.7269 0.059 Uiso 1 1 calc R
C21 C 0.44969(19) 0.95437(13) 0.77513(12) 0.0288(5) Uani 1 1 d .
H21A H 0.4167 0.9557 0.7227 0.035 Uiso 1 1 calc R
H21B H 0.5368 0.9359 0.7720 0.035 Uiso 1 1 calc R
C22 C 0.44196(17) 1.05088(13) 0.80857(13) 0.0280(5) Uani 1 1 d .
H22A H 0.4704 1.0491 0.8621 0.034 Uiso 1 1 calc R
H22B H 0.4974 1.0925 0.7799 0.034 Uiso 1 1 calc R
C23 C 0.2813(2) 1.11117(15) 0.72806(11) 0.0320(5) Uani 1 1 d .
H23A H 0.2813 1.0544 0.6974 0.048 Uiso 1 1 calc R
H23B H 0.3395 1.1556 0.7064 0.048 Uiso 1 1 calc R
H23C H 0.1991 1.1383 0.7279 0.048 Uiso 1 1 calc R
C24 C 0.3126(2) 1.17371(13) 0.85251(12) 0.0323(5) Uani 1 1 d .
H24A H 0.2293 1.1988 0.8520 0.049 Uiso 1 1 calc R
H24B H 0.3693 1.2196 0.8314 0.049 Uiso 1 1 calc R
H24C H 0.3363 1.1592 0.9050 0.049 Uiso 1 1 calc R
H15 H 0.2532(18) 0.9469(14) 1.0332(12) 0.023(6) Uiso 1 1 d .
H17 H 0.305(2) 1.2184(17) 1.0699(14) 0.052(7) Uiso 1 1 d .
H16 H 0.406(2) 1.0559(17) 1.0777(14) 0.051(8) Uiso 1 1 d .
H18A H -0.010(3) 1.2002(18) 1.0100(16) 0.074(9) Uiso 1 1 d .
H18B H 0.083(3) 1.268(2) 1.053(2) 0.094(11) Uiso 1 1 d .
H18C H 0.095(3) 1.2468(19) 0.9656(18) 0.064(9) Uiso 1 1 d .

loop_
_atom_site_aniso_label
_atom_site_aniso_U_11
_atom_site_aniso_U_22
_atom_site_aniso_U_33
_atom_site_aniso_U_23
_atom_site_aniso_U_13
_atom_site_aniso_U_12
Zn1 0.01868(8) 0.01826(8) 0.01849(8) -0.00085(9) -0.00005(8) 0.00039(10)
Na1 0.0199(3) 0.0236(4) 0.0239(4) 0.0006(3) 0.0022(3) -0.0012(3)
N1 0.0224(8) 0.0190(7) 0.0178(7) -0.0010(6) -0.0014(6) -0.0014(6)
N2 0.0264(8) 0.0317(8) 0.0297(10) -0.0089(7) 0.0037(7) -0.0082(7)
N3 0.0238(8) 0.0235(8) 0.0328(9) 0.0046(7) 0.0031(8) 0.0030(7)
N4 0.0252(8) 0.0192(7) 0.0243(9) 0.0003(6) 0.0021(7) 0.0001(6)
C1 0.0233(8) 0.0236(8) 0.0223(8) -0.0029(10) 0.0041(7) 0.0009(10)
C2 0.0347(12) 0.0285(10) 0.0279(12) -0.0048(9) 0.0088(10) 0.0012(9)
C3 0.0505(14) 0.0280(10) 0.0271(12) -0.0002(9) 0.0087(11) 0.0022(10)
C4 0.0229(8) 0.0417(11) 0.0341(10) -0.0051(12) 0.0080(8) -0.0016(10)
C5 0.0224(9) 0.0319(10) 0.0183(9) 0.0017(8) -0.0007(8) -0.0045(7)
C6 0.0337(11) 0.0484(12) 0.0187(10) 0.0001(9) 0.0014(9) -0.0106(11)
C7 0.0498(14) 0.0484(12) 0.0265(11) -0.0140(9) 0.0088(12) -0.0128(12)
C8 0.0410(11) 0.0290(9) 0.0377(12) -0.0123(9) 0.0128(12) -0.0054(10)
C9 0.0265(10) 0.0203(8) 0.0248(10) -0.0053(7) 0.0044(8) -0.0041(7)
C10 0.0345(11) 0.0313(10) 0.0303(11) 0.0111(8) -0.0030(10) 0.0014(10)
C11 0.0236(10) 0.0535(13) 0.0279(11) 0.0079(10) -0.0034(9) -0.0043(9)
C12 0.0348(11) 0.0205(9) 0.0394(12) 0.0029(9) 0.0015(10) 0.0017(8)
C13 0.0348(11) 0.0257(10) 0.0332(11) -0.0015(9) 0.0035(10) -0.0086(9)
C14 0.0248(9) 0.0286(9) 0.0202(9) -0.0022(9) 0.0008(9) -0.0039(7)
C15 0.0294(9) 0.0379(12) 0.0230(10) -0.0005(11) -0.0013(7) 0.0003(10)
C16 0.0238(11) 0.0733(17) 0.0265(12) -0.0011(11) -0.0062(9) -0.0074(11)
C17 0.0327(12) 0.0533(14) 0.0297(12) -0.0138(11) 0.0023(10) -0.0180(11)
C18 0.0385(12) 0.0266(10) 0.0579(16) -0.0078(12) 0.0129(13) -0.0026(9)
C19 0.0335(12) 0.0415(11) 0.0446(13) 0.0109(10) -0.0022(11) 0.0058(10)
C20 0.0385(12) 0.0276(11) 0.0526(15) -0.0039(10) 0.0050(11) 0.0054(10)
C21 0.0222(11) 0.0311(10) 0.0332(11) 0.0038(9) 0.0061(9) 0.0024(8)
C22 0.0205(10) 0.0299(10) 0.0337(12) 0.0035(9) 0.0004(9) -0.0056(8)
C23 0.0339(11) 0.0330(11) 0.0291(11) 0.0034(9) 0.0022(9) 0.0009(9)
C24 0.0376(12) 0.0245(10) 0.0349(12) -0.0029(9) 0.0048(10) -0.0051(9)

loop_
_atom_type_symbol
_atom_type_description
_atom_type_scat_dispersion_real
_atom_type_scat_dispersion_imag
_atom_type_scat_source
Zn Zn 0.2839 1.4301 'International Tables Vol C Tables 4.2.6.8 and 6.1.1.4'
Na Na 0.0362 0.0249 'International Tables Vol C Tables 4.2.6.8 and 6.1.1.4'
N N 0.0061 0.0033 'International Tables Vol C Tables 4.2.6.8 and 6.1.1.4'
C C 0.0033 0.0016 'International Tables Vol C Tables 4.2.6.8 and 6.1.1.4'
H H 0.0000 0.0000 'International Tables Vol C Tables 4.2.6.8 and 6.1.1.4'

loop_
_geom_angle_atom_site_label_1
_geom_angle_atom_site_label_2
_geom_angle_atom_site_label_3
_geom_angle
N1 Zn1 C1 129.87(7)
N1 Zn1 C14 108.85(7)
C1 Zn1 C14 120.86(7)
N1 Zn1 Na1 49.43(4)
C1 Zn1 Na1 175.64(6)
C14 Zn1 Na1 59.45(6)
N1 Na1 N4 134.88(6)
N1 Na1 N3 129.27(6)
N4 Na1 N3 75.22(5)
N1 Na1 C14 78.68(5)
N4 Na1 C14 106.62(6)
N3 Na1 C14 139.74(6)
N1 Na1 C15 97.99(6)
N4 Na1 C15 106.85(7)
N3 Na1 C15 111.26(6)
C14 Na1 C15 28.67(6)
N1 Na1 C22 158.92(6)
N4 Na1 C22 27.73(5)
N3 Na1 C22 51.45(5)
C14 Na1 C22 114.03(6)
C15 Na1 C22 100.43(6)
N1 Na1 Zn1 39.08(4)
N4 Na1 Zn1 129.22(4)
N3 Na1 Zn1 155.25(4)
C14 Na1 Zn1 39.62(4)
C15 Na1 Zn1 62.08(4)
C22 Na1 Zn1 149.79(4)
C5 N1 C9 116.78(14)
C5 N1 Zn1 113.81(11)
C9 N1 Zn1 117.28(11)
C5 N1 Na1 105.77(10)
C9 N1 Na1 107.51(11)
Zn1 N1 Na1 91.49(6)
C17 N2 C14 111.17(18)
C17 N2 C18 123.57(19)
C14 N2 C18 125.13(17)
C20 N3 C19 108.90(16)
C20 N3 C21 108.38(17)
C19 N3 C21 110.50(16)
C20 N3 Na1 123.22(13)
C19 N3 Na1 100.73(12)
C21 N3 Na1 104.64(11)
C23 N4 C24 109.24(15)
C23 N4 C22 110.72(16)
C24 N4 C22 109.07(16)
C23 N4 Na1 119.75(12)
C24 N4 Na1 106.00(11)
C22 N4 Na1 101.48(11)
C4 C1 C3 107.51(18)
C4 C1 C2 107.95(16)
C3 C1 C2 107.73(15)
C4 C1 Zn1 118.25(12)
C3 C1 Zn1 105.35(13)
C2 C1 Zn1 109.59(13)
C1 C2 H2A 109.5
C1 C2 H2B 109.5
H2A C2 H2B 109.5
C1 C2 H2C 109.5
H2A C2 H2C 109.5
H2B C2 H2C 109.5
C1 C3 H3A 109.5
C1 C3 H3B 109.5
H3A C3 H3B 109.5
C1 C3 H3C 109.5
H3A C3 H3C 109.5
H3B C3 H3C 109.5
C1 C4 H4A 109.5
C1 C4 H4B 109.5
H4A C4 H4B 109.5
C1 C4 H4C 109.5
H4A C4 H4C 109.5
H4B C4 H4C 109.5
N1 C5 C10 107.50(16)
N1 C5 C6 110.12(15)
C10 C5 C6 108.93(16)
N1 C5 C11 116.13(16)
C10 C5 C11 105.25(16)
C6 C5 C11 108.63(17)
C7 C6 C5 111.56(16)
C7 C6 H6A 109.3
C5 C6 H6A 109.3
C7 C6 H6B 109.3
C5 C6 H6B 109.3
H6A C6 H6B 108.0
C6 C7 C8 110.45(17)
C6 C7 H7A 109.6
C8 C7 H7A 109.6
C6 C7 H7B 109.6
C8 C7 H7B 109.6
H7A C7 H7B 108.1
C7 C8 C9 113.10(17)
C7 C8 H8A 109.0
C9 C8 H8A 109.0
C7 C8 H8B 109.0
C9 C8 H8B 109.0
H8A C8 H8B 107.8
N1 C9 C12 107.04(15)
N1 C9 C8 110.28(15)
C12 C9 C8 108.13(17)
N1 C9 C13 115.35(15)
C12 C9 C13 106.14(16)
C8 C9 C13 109.58(16)
C5 C10 H10A 109.5
C5 C10 H10B 109.5
H10A C10 H10B 109.5
C5 C10 H10C 109.5
H10A C10 H10C 109.5
H10B C10 H10C 109.5
C5 C11 H11A 109.5
C5 C11 H11B 109.5
H11A C11 H11B 109.5
C5 C11 H11C 109.5
H11A C11 H11C 109.5
H11B C11 H11C 109.5
C9 C12 H12A 109.5
C9 C12 H12B 109.5
H12A C12 H12B 109.5
C9 C12 H12C 109.5
H12A C12 H12C 109.5
H12B C12 H12C 109.5
C9 C13 H13A 109.5
C9 C13 H13B 109.5
H13A C13 H13B 109.5
C9 C13 H13C 109.5
H13A C13 H13C 109.5
H13B C13 H13C 109.5
C15 C14 N2 103.96(17)
C15 C14 Zn1 128.53(15)
N2 C14 Zn1 126.92(13)
C15 C14 Na1 78.01(11)
N2 C14 Na1 122.03(13)
Zn1 C14 Na1 80.94(6)
C14 C15 C16 110.0(2)
C14 C15 Na1 73.32(11)
C16 C15 Na1 123.81(14)
C14 C15 H15 124.3(13)
C16 C15 H15 125.5(13)
Na1 C15 H15 79.3(14)
C17 C16 C15 106.7(2)
C17 C16 H16 130.5(16)
C15 C16 H16 122.7(16)
C16 C17 N2 108.1(2)
C16 C17 H17 132.4(15)
N2 C17 H17 119.4(15)
N2 C18 H18A 111.7(16)
N2 C18 H18B 110(2)
H18A C18 H18B 110(2)
N2 C18 H18C 110.1(17)
H18A C18 H18C 104(2)
H18B C18 H18C 111(3)
N3 C19 H19A 109.5
N3 C19 H19B 109.5
H19A C19 H19B 109.5
N3 C19 H19C 109.5
H19A C19 H19C 109.5
H19B C19 H19C 109.5
N3 C20 H20A 109.5
N3 C20 H20B 109.5
H20A C20 H20B 109.5
N3 C20 H20C 109.5
H20A C20 H20C 109.5
H20B C20 H20C 109.5
N3 C21 C22 113.74(16)
N3 C21 H21A 108.8
C22 C21 H21A 108.8
N3 C21 H21B 108.8
C22 C21 H21B 108.8
H21A C21 H21B 107.7
N4 C22 C21 112.68(17)
N4 C22 Na1 50.79(9)
C21 C22 Na1 81.94(11)
N4 C22 H22A 109.1
C21 C22 H22A 109.1
Na1 C22 H22A 83.2
N4 C22 H22B 109.1
C21 C22 H22B 109.1
Na1 C22 H22B 159.8
H22A C22 H22B 107.8
N4 C23 H23A 109.5
N4 C23 H23B 109.5
H23A C23 H23B 109.5
N4 C23 H23C 109.5
H23A C23 H23C 109.5
H23B C23 H23C 109.5
N4 C24 H24A 109.5
N4 C24 H24B 109.5
H24A C24 H24B 109.5
N4 C24 H24C 109.5
H24A C24 H24C 109.5
H24B C24 H24C 109.5

loop_
_geom_bond_atom_site_label_1
_geom_bond_atom_site_label_2
_geom_bond_distance
Zn1 N1 2.0048(15)
Zn1 C1 2.0363(16)
Zn1 C14 2.0527(18)
Zn1 Na1 3.1790(7)
Na1 N1 2.4156(16)
Na1 N4 2.4549(17)
Na1 N3 2.5541(17)
Na1 C14 2.772(2)
Na1 C15 2.831(2)
Na1 C22 3.105(2)
N1 C5 1.471(2)
N1 C9 1.476(2)
N2 C17 1.374(3)
N2 C14 1.389(2)
N2 C18 1.447(3)
N3 C20 1.463(3)
N3 C19 1.471(3)
N3 C21 1.478(3)
N4 C23 1.464(3)
N4 C24 1.467(2)
N4 C22 1.474(2)
C1 C4 1.527(2)
C1 C3 1.531(3)
C1 C2 1.531(3)
C2 H2A 0.9800
C2 H2B 0.9800
C2 H2C 0.9800
C3 H3A 0.9800
C3 H3B 0.9800
C3 H3C 0.9800
C4 H4A 0.9800
C4 H4B 0.9800
C4 H4C 0.9800
C5 C10 1.529(3)
C5 C6 1.544(3)
C5 C11 1.552(3)
C6 C7 1.520(3)
C6 H6A 0.9900
C6 H6B 0.9900
C7 C8 1.528(3)
C7 H7A 0.9900
C7 H7B 0.9900
C8 C9 1.540(3)
C8 H8A 0.9900
C8 H8B 0.9900
C9 C12 1.530(3)
C9 C13 1.546(3)
C10 H10A 0.9800
C10 H10B 0.9800
C10 H10C 0.9800
C11 H11A 0.9800
C11 H11B 0.9800
C11 H11C 0.9800
C12 H12A 0.9800
C12 H12B 0.9800
C12 H12C 0.9800
C13 H13A 0.9800
C13 H13B 0.9800
C13 H13C 0.9800
C14 C15 1.389(3)
C15 C16 1.415(3)
C15 H15 0.886(19)
C16 C17 1.352(4)
C16 H16 0.91(3)
C17 H17 0.97(3)
C18 H18A 1.00(3)
C18 H18B 0.95(4)
C18 H18C 0.95(3)
C19 H19A 0.9800
C19 H19B 0.9800
C19 H19C 0.9800
C20 H20A 0.9800
C20 H20B 0.9800
C20 H20C 0.9800
C21 C22 1.514(3)
C21 H21A 0.9900
C21 H21B 0.9900
C22 H22A 0.9900
C22 H22B 0.9900
C23 H23A 0.9800
C23 H23B 0.9800
C23 H23C 0.9800
C24 H24A 0.9800
C24 H24B 0.9800
C24 H24C 0.9800

loop_
_geom_torsion_atom_site_label_1
_geom_torsion_atom_site_label_2
_geom_torsion_atom_site_label_3
_geom_torsion_atom_site_label_4
_geom_torsion
C1 Zn1 Na1 N1 82.6(7)
C14 Zn1 Na1 N1 177.92(8)
N1 Zn1 Na1 N4 116.09(8)
C1 Zn1 Na1 N4 -161.3(7)
C14 Zn1 Na1 N4 -65.98(8)
N1 Zn1 Na1 N3 -74.16(12)
C1 Zn1 Na1 N3 8.4(7)
C14 Zn1 Na1 N3 103.76(13)
N1 Zn1 Na1 C14 -177.92(8)
C1 Zn1 Na1 C14 -95.3(7)
N1 Zn1 Na1 C15 -154.42(8)
C1 Zn1 Na1 C15 -71.8(7)
C14 Zn1 Na1 C15 23.50(8)
N1 Zn1 Na1 C22 145.76(11)
C1 Zn1 Na1 C22 -131.7(7)
C14 Zn1 Na1 C22 -36.32(11)
C1 Zn1 N1 C5 77.67(14)
C14 Zn1 N1 C5 -109.87(12)
Na1 Zn1 N1 C5 -107.98(12)
C1 Zn1 N1 C9 -63.75(16)
C14 Zn1 N1 C9 108.72(13)
Na1 Zn1 N1 C9 110.61(13)
C1 Zn1 N1 Na1 -174.36(8)
C14 Zn1 N1 Na1 -1.89(7)
N4 Na1 N1 C5 14.36(14)
N3 Na1 N1 C5 -96.08(12)
C14 Na1 N1 C5 116.62(11)
C15 Na1 N1 C5 137.93(12)
C22 Na1 N1 C5 -12.8(2)
Zn1 Na1 N1 C5 115.27(12)
N4 Na1 N1 C9 139.81(11)
N3 Na1 N1 C9 29.37(14)
C14 Na1 N1 C9 -117.93(12)
C15 Na1 N1 C9 -96.62(12)
C22 Na1 N1 C9 112.63(17)
Zn1 Na1 N1 C9 -119.28(13)
N4 Na1 N1 Zn1 -100.91(8)
N3 Na1 N1 Zn1 148.65(6)
C14 Na1 N1 Zn1 1.35(5)
C15 Na1 N1 Zn1 22.66(7)
C22 Na1 N1 Zn1 -128.09(15)
N1 Na1 N3 C20 11.48(19)
N4 Na1 N3 C20 -125.15(16)
C14 Na1 N3 C20 136.44(15)
C15 Na1 N3 C20 132.20(16)
C22 Na1 N3 C20 -141.34(18)
Zn1 Na1 N3 C20 63.1(2)
N1 Na1 N3 C19 -109.72(13)
N4 Na1 N3 C19 113.65(12)
C14 Na1 N3 C19 15.24(16)
C15 Na1 N3 C19 11.00(13)
C22 Na1 N3 C19 97.46(13)
Zn1 Na1 N3 C19 -58.15(18)
N1 Na1 N3 C21 135.59(12)
N4 Na1 N3 C21 -1.05(12)
C14 Na1 N3 C21 -99.46(14)
C15 Na1 N3 C21 -103.70(13)
C22 Na1 N3 C21 -17.23(11)
Zn1 Na1 N3 C21 -172.85(11)
N1 Na1 N4 C23 -37.19(17)
N3 Na1 N4 C23 94.19(14)
C14 Na1 N4 C23 -127.66(13)
C15 Na1 N4 C23 -157.63(13)
C22 Na1 N4 C23 122.13(19)
Zn1 Na1 N4 C23 -90.23(14)
N1 Na1 N4 C24 86.78(14)
N3 Na1 N4 C24 -141.84(13)
C14 Na1 N4 C24 -3.69(14)
C15 Na1 N4 C24 -33.66(14)
C22 Na1 N4 C24 -113.90(18)
Zn1 Na1 N4 C24 33.74(14)
N1 Na1 N4 C22 -159.32(11)
N3 Na1 N4 C22 -27.94(12)
C14 Na1 N4 C22 110.21(12)
C15 Na1 N4 C22 80.24(12)
Zn1 Na1 N4 C22 147.64(10)
N1 Zn1 C1 C4 -29.4(2)
C14 Zn1 C1 C4 158.94(15)
Na1 Zn1 C1 C4 -108.3(6)
N1 Zn1 C1 C3 90.75(14)
C14 Zn1 C1 C3 -80.94(15)
Na1 Zn1 C1 C3 11.8(8)
N1 Zn1 C1 C2 -153.60(12)
C14 Zn1 C1 C2 34.71(16)
Na1 Zn1 C1 C2 127.5(7)
C9 N1 C5 C10 -172.65(15)
Zn1 N1 C5 C10 45.73(17)
Na1 N1 C5 C10 -53.14(16)
C9 N1 C5 C6 -54.1(2)
Zn1 N1 C5 C6 164.26(12)
Na1 N1 C5 C6 65.40(15)
C9 N1 C5 C11 69.8(2)
Zn1 N1 C5 C11 -71.77(18)
Na1 N1 C5 C11 -170.64(14)
N1 C5 C6 C7 54.3(2)
C10 C5 C6 C7 171.92(19)
C11 C5 C6 C7 -73.9(2)
C5 C6 C7 C8 -54.8(3)
C6 C7 C8 C9 53.2(2)
C5 N1 C9 C12 169.22(15)
Zn1 N1 C9 C12 -50.52(18)
Na1 N1 C9 C12 50.63(16)
C5 N1 C9 C8 51.8(2)
Zn1 N1 C9 C8 -167.91(13)
Na1 N1 C9 C8 -66.76(17)
C5 N1 C9 C13 -72.9(2)
Zn1 N1 C9 C13 67.32(19)
Na1 N1 C9 C13 168.47(13)
C7 C8 C9 N1 -50.1(2)
C7 C8 C9 C12 -166.83(17)
C7 C8 C9 C13 77.9(2)
C17 N2 C14 C15 -0.5(2)
C18 N2 C14 C15 175.5(2)
C17 N2 C14 Zn1 171.37(15)
C18 N2 C14 Zn1 -12.7(3)
C17 N2 C14 Na1 -84.88(19)
C18 N2 C14 Na1 91.1(2)
N1 Zn1 C14 C15 -65.00(19)
C1 Zn1 C14 C15 108.27(19)
Na1 Zn1 C14 C15 -66.67(17)
N1 Zn1 C14 N2 125.17(17)
C1 Zn1 C14 N2 -61.6(2)
Na1 Zn1 C14 N2 123.50(19)
N1 Zn1 C14 Na1 1.67(7)
C1 Zn1 C14 Na1 174.94(7)
N1 Na1 C14 C15 131.42(13)
N4 Na1 C14 C15 -94.85(13)
N3 Na1 C14 C15 -8.26(16)
C22 Na1 C14 C15 -66.29(13)
Zn1 Na1 C14 C15 132.75(14)
N1 Na1 C14 N2 -129.49(15)
N4 Na1 C14 N2 4.24(16)
N3 Na1 C14 N2 90.83(16)
C15 Na1 C14 N2 99.09(19)
C22 Na1 C14 N2 32.80(16)
Zn1 Na1 C14 N2 -128.16(17)
N1 Na1 C14 Zn1 -1.33(5)
N4 Na1 C14 Zn1 132.40(6)
N3 Na1 C14 Zn1 -141.01(7)
C15 Na1 C14 Zn1 -132.75(14)
C22 Na1 C14 Zn1 160.96(6)
N2 C14 C15 C16 0.2(2)
Zn1 C14 C15 C16 -171.42(16)
Na1 C14 C15 C16 120.60(16)
N2 C14 C15 Na1 -120.39(14)
Zn1 C14 C15 Na1 67.97(15)
N1 Na1 C15 C14 -47.95(13)
N4 Na1 C15 C14 93.96(12)
N3 Na1 C15 C14 174.28(11)
C22 Na1 C15 C14 121.76(12)
Zn1 Na1 C15 C14 -32.00(10)
N1 Na1 C15 C16 -151.19(19)
N4 Na1 C15 C16 -9.3(2)
N3 Na1 C15 C16 71.0(2)
C14 Na1 C15 C16 -103.2(3)
C22 Na1 C15 C16 18.5(2)
Zn1 Na1 C15 C16 -135.2(2)
C14 C15 C16 C17 0.1(3)
Na1 C15 C16 C17 83.0(2)
C15 C16 C17 N2 -0.4(3)
C14 N2 C17 C16 0.5(3)
C18 N2 C17 C16 -175.5(2)
C20 N3 C21 C22 164.38(17)
C19 N3 C21 C22 -76.4(2)
Na1 N3 C21 C22 31.26(19)
C23 N4 C22 C21 -70.7(2)
C24 N4 C22 C21 169.09(16)
Na1 N4 C22 C21 57.51(16)
C23 N4 C22 Na1 -128.19(16)
C24 N4 C22 Na1 111.58(15)
N3 C21 C22 N4 -66.0(2)
N3 C21 C22 Na1 -24.65(15)
N1 Na1 C22 N4 44.1(2)
N3 Na1 C22 N4 144.60(15)
C14 Na1 C22 N4 -79.92(13)
C15 Na1 C22 N4 -106.45(12)
Zn1 Na1 C22 N4 -55.50(16)
N1 Na1 C22 C21 -84.12(19)
N4 Na1 C22 C21 -128.19(18)
N3 Na1 C22 C21 16.41(11)
C14 Na1 C22 C21 151.89(11)
C15 Na1 C22 C21 125.36(12)
Zn1 Na1 C22 C21 176.32(10)
